data_2224119
loop_
_publ_author_name
'Gou, Jian-Xia'
'Song, Ming-Zhi'
'Fan, Chuan-Gang'
'Yang, Zhong-Nian'

_publ_section_title
;
 (<i>E</i>)-<i>N</i>'-(4-Methoxybenzylidene)benzohydrazide
;
_journal_coeditor_code BQ2172
_journal_issue 12
_journal_name_full 'Acta Crystallographica Section E'
_journal_page_first o3207
_journal_paper_doi 10.1107/S1600536809049988
_journal_volume 65
_journal_year 2009
_chemical_formula_iupac 'C15 H14 N2 O2'
_chemical_formula_moiety 'C15 H14 N2 O2'
_chemical_formula_sum 'C15 H14 N2 O2'
_chemical_formula_weight 254.28
_chemical_name_systematic
;
(<i>E</i>)-<i>N</i>'-(4-Methoxybenzylidene)benzohydrazide
;
_space_group_IT_number 29
_symmetry_cell_setting orthorhombic
_symmetry_space_group_name_Hall 'P 2c -2ac'
_symmetry_space_group_name_H-M 'P c a 21'
_atom_sites_solution_hydrogens geom
_atom_sites_solution_primary direct
_atom_sites_solution_secondary difmap
_audit_creation_method SHELXL-97
_cell_angle_alpha 90.00
_cell_angle_beta 90.00
_cell_angle_gamma 90.00
_cell_formula_units_Z 4
_cell_length_a 31.414(3)
_cell_length_b 5.1067(5)
_cell_length_c 8.1336(9)
_cell_measurement_reflns_used 1475
_cell_measurement_temperature 298(2)
_cell_measurement_theta_max 22.360
_cell_measurement_theta_min 2.587
_cell_volume 1304.8(2)
_computing_cell_refinement 'SAINT (Siemens, 1996)'
_computing_data_collection 'SMART (Siemens, 1996)'
_computing_data_reduction 'SAINT (Siemens, 1996)'
_computing_molecular_graphics 'SHELXTL (Sheldrick, 2008)'
_computing_publication_material 'SHELXTL (Sheldrick, 2008)'
_computing_structure_refinement 'SHELXL97 (Sheldrick, 2008)'
_computing_structure_solution 'SHELXS97 (Sheldrick, 2008)'
_diffrn_ambient_temperature 298(2)
_diffrn_measured_fraction_theta_full 0.998
_diffrn_measured_fraction_theta_max 0.998
_diffrn_measurement_device_type 'Bruker SMART APEX CCD area-detector'
_diffrn_measurement_method 'phi and omega scans'
_diffrn_radiation_monochromator graphite
_diffrn_radiation_source 'fine-focus sealed tube'
_diffrn_radiation_type MoK\a
_diffrn_radiation_wavelength 0.71073
_diffrn_reflns_av_R_equivalents 0.0369
_diffrn_reflns_av_sigmaI/netI 0.0404
_diffrn_reflns_limit_h_max 36
_diffrn_reflns_limit_h_min 0
_diffrn_reflns_limit_k_max 6
_diffrn_reflns_limit_k_min 0
_diffrn_reflns_limit_l_max 9
_diffrn_reflns_limit_l_min -9
_diffrn_reflns_number 2220
_diffrn_reflns_theta_full 25.01
_diffrn_reflns_theta_max 25.01
_diffrn_reflns_theta_min 1.30
_exptl_absorpt_coefficient_mu 0.088
_exptl_absorpt_correction_T_max 0.9742
_exptl_absorpt_correction_T_min 0.9584
_exptl_absorpt_correction_type multi-scan
_exptl_absorpt_process_details '(SADABS; Sheldrick, 1996)'
_exptl_crystal_colour colourless
_exptl_crystal_density_diffrn 1.294
_exptl_crystal_density_method 'not measured'
_exptl_crystal_description block
_exptl_crystal_F_000 536
_exptl_crystal_size_max 0.49
_exptl_crystal_size_mid 0.48
_exptl_crystal_size_min 0.30
_refine_diff_density_max 0.184
_refine_diff_density_min -0.144
_refine_ls_extinction_method none
_refine_ls_goodness_of_fit_ref 1.026
_refine_ls_hydrogen_treatment constr
_refine_ls_matrix_type full
_refine_ls_number_parameters 173
_refine_ls_number_reflns 1239
_refine_ls_number_restraints 1
_refine_ls_restrained_S_all 1.026
_refine_ls_R_factor_all 0.0707
_refine_ls_R_factor_gt 0.0423
_refine_ls_shift/su_max 0.000
_refine_ls_shift/su_mean 0.000
_refine_ls_structure_factor_coef Fsqd
_refine_ls_weighting_details 'calc w=1/[\s^2^(Fo^2^)+(0.0510P)^2^+0.0327P] where P=(Fo^2^+2Fc^2^)/3'
_refine_ls_weighting_scheme calc
_refine_ls_wR_factor_gt 0.0935
_refine_ls_wR_factor_ref 0.1064
_reflns_number_gt 920
_reflns_number_total 1239
_reflns_threshold_expression I>2sigma(I)
_cod_data_source_file bq2172.cif
_cod_data_source_block I
_cod_depositor_comments
;
The following automatic conversions were performed:
'_symmetry_cell_setting' value 'Orthorhombic' changed to 'orthorhombic'
according to '/home/saulius/struct/CIF-dictionaries/cif_core.dic'
dictionary named 'cif_core.dic' version 2.4.1 from 2010-06-29.

Automatic conversion script
Id: cif_fix_enum 1527 2010-12-29 10:47:43Z saulius 

The following automatic conversions were performed:

'_symmetry_cell_setting' value 'Orthorhombic' changed to
'orthorhombic' according to
/home/saulius/struct/CIF-dictionaries/cif_core.dic dictionary named
'cif_core.dic' version 2.4.1 from 2010-06-29.

Automatic conversion script
Id: cif_fix_values 1715 2011-07-08 13:25:40Z adriana 
;
_cod_database_code 2224119
_cod_database_fobs_code 2224119

loop_
_symmetry_equiv_pos_as_xyz
'x, y, z'
'-x, -y, z+1/2'
'x+1/2, -y, z'
'-x+1/2, y, z+1/2'

loop_
_atom_site_type_symbol
_atom_site_label
_atom_site_fract_x
_atom_site_fract_y
_atom_site_fract_z
_atom_site_U_iso_or_equiv
_atom_site_adp_type
_atom_site_calc_flag
_atom_site_refinement_flags
_atom_site_occupancy
_atom_site_disorder_assembly
_atom_site_disorder_group
N N1 0.32900(6) 0.0513(4) 0.8803(3) 0.0446(6) Uani d . 1 . .
H H1 0.3182 0.2051 0.8691 0.053 Uiso calc R 1 . .
N N2 0.37282(6) 0.0199(4) 0.8715(3) 0.0448(6) Uani d . 1 . .
O O1 0.31604(5) -0.3787(3) 0.9244(3) 0.0612(6) Uani d . 1 . .
O O2 0.57114(5) 0.2572(4) 0.8020(3) 0.0618(6) Uani d . 1 . .
C C1 0.30295(7) -0.1548(5) 0.9062(4) 0.0414(6) Uani d . 1 . .
C C2 0.25645(8) -0.0907(4) 0.9049(4) 0.0404(6) Uani d . 1 . .
C C3 0.22924(9) -0.2535(6) 0.9909(4) 0.0522(8) Uani d . 1 . .
H H3 0.2400 -0.3961 1.0487 0.063 Uiso calc R 1 . .
C C4 0.18566(10) -0.2029(7) 0.9905(5) 0.0688(11) Uani d . 1 . .
H H4 0.1673 -0.3098 1.0501 0.083 Uiso calc R 1 . .
C C5 0.16978(9) 0.0027(7) 0.9031(6) 0.0707(10) Uani d . 1 . .
H H5 0.1407 0.0366 0.9043 0.085 Uiso calc R 1 . .
C C6 0.19643(9) 0.1599(6) 0.8133(5) 0.0653(10) Uani d . 1 . .
H H6 0.1853 0.2959 0.7505 0.078 Uiso calc R 1 . .
C C7 0.23964(8) 0.1159(5) 0.8162(4) 0.0506(8) Uani d . 1 . .
H H7 0.2577 0.2262 0.7579 0.061 Uiso calc R 1 . .
C C8 0.39287(8) 0.2202(5) 0.8213(4) 0.0437(7) Uani d . 1 . .
H H8 0.3775 0.3676 0.7898 0.052 Uiso calc R 1 . .
C C9 0.43914(7) 0.2271(5) 0.8114(4) 0.0399(6) Uani d . 1 . .
C C10 0.46450(8) 0.0478(5) 0.8944(4) 0.0478(7) Uani d . 1 . .
H H10 0.4517 -0.0854 0.9547 0.057 Uiso calc R 1 . .
C C11 0.50810(8) 0.0635(5) 0.8889(4) 0.0479(7) Uani d . 1 . .
H H11 0.5245 -0.0577 0.9460 0.058 Uiso calc R 1 . .
C C12 0.52766(7) 0.2591(5) 0.7988(4) 0.0420(6) Uani d . 1 . .
C C13 0.50332(9) 0.4391(5) 0.7160(4) 0.0472(7) Uani d . 1 . .
H H13 0.5163 0.5708 0.6550 0.057 Uiso calc R 1 . .
C C14 0.45933(8) 0.4235(5) 0.7239(4) 0.0485(8) Uani d . 1 . .
H H14 0.4430 0.5479 0.6691 0.058 Uiso calc R 1 . .
C C15 0.59304(9) 0.4528(7) 0.7113(5) 0.0735(10) Uani d . 1 . .
H H15A 0.5848 0.4435 0.5978 0.110 Uiso calc R 1 . .
H H15B 0.6232 0.4249 0.7203 0.110 Uiso calc R 1 . .
H H15C 0.5860 0.6224 0.7544 0.110 Uiso calc R 1 . .

loop_
_atom_site_aniso_label
_atom_site_aniso_U_11
_atom_site_aniso_U_22
_atom_site_aniso_U_33
_atom_site_aniso_U_12
_atom_site_aniso_U_13
_atom_site_aniso_U_23
N1 0.0362(12) 0.0317(11) 0.0658(16) 0.0055(9) -0.0014(13) 0.0011(12)
N2 0.0331(12) 0.0412(12) 0.0600(16) 0.0020(10) -0.0012(13) -0.0067(12)
O1 0.0481(10) 0.0330(10) 0.1026(18) 0.0060(8) -0.0035(13) 0.0002(12)
O2 0.0379(11) 0.0707(13) 0.0766(14) -0.0043(10) -0.0008(12) 0.0158(12)
C1 0.0410(13) 0.0339(13) 0.0492(17) -0.0011(12) -0.0008(16) -0.0051(15)
C2 0.0402(14) 0.0369(13) 0.0439(17) -0.0002(11) -0.0016(15) -0.0060(16)
C3 0.0510(18) 0.0496(17) 0.056(2) -0.0085(14) 0.0014(16) -0.0045(16)
C4 0.050(2) 0.082(3) 0.075(3) -0.0216(18) 0.0150(19) -0.018(2)
C5 0.0399(16) 0.079(2) 0.093(3) 0.0042(16) -0.011(2) -0.022(3)
C6 0.0501(19) 0.060(2) 0.086(3) 0.0124(16) -0.0138(19) -0.009(2)
C7 0.0453(17) 0.0448(15) 0.062(2) 0.0023(13) -0.0056(16) -0.0029(17)
C8 0.0398(14) 0.0357(14) 0.0556(19) 0.0035(12) -0.0036(14) 0.0009(14)
C9 0.0398(14) 0.0342(14) 0.0456(16) 0.0011(12) 0.0002(15) -0.0049(14)
C10 0.0451(15) 0.0416(14) 0.0566(19) 0.0012(12) 0.0025(17) 0.0087(18)
C11 0.0428(15) 0.0446(15) 0.0563(19) 0.0049(12) -0.0057(17) 0.0068(18)
C12 0.0336(15) 0.0442(15) 0.0482(16) -0.0017(13) 0.0013(15) -0.0061(14)
C13 0.0444(17) 0.0428(17) 0.0542(19) -0.0055(13) 0.0028(16) 0.0076(15)
C14 0.0444(18) 0.0408(16) 0.060(2) 0.0063(13) -0.0031(16) 0.0051(15)
C15 0.0471(19) 0.081(2) 0.092(3) -0.0165(16) -0.0041(18) 0.013(2)

loop_
_atom_type_symbol
_atom_type_description
_atom_type_scat_dispersion_real
_atom_type_scat_dispersion_imag
_atom_type_scat_source
C C 0.0033 0.0016 'International Tables Vol C Tables 4.2.6.8 and 6.1.1.4'
H H 0.0000 0.0000 'International Tables Vol C Tables 4.2.6.8 and 6.1.1.4'
O O 0.0106 0.0060 'International Tables Vol C Tables 4.2.6.8 and 6.1.1.4'
N N 0.0061 0.0033 'International Tables Vol C Tables 4.2.6.8 and 6.1.1.4'

loop_
_geom_angle_atom_site_label_1
_geom_angle_atom_site_label_2
_geom_angle_atom_site_label_3
_geom_angle_site_symmetry_1
_geom_angle_site_symmetry_3
_geom_angle
_geom_angle_publ_flag
C1 N1 N2 . . 121.29(19) ?
C1 N1 H1 . . 119.4 ?
N2 N1 H1 . . 119.4 ?
C8 N2 N1 . . 114.6(2) ?
C12 O2 C15 . . 118.0(2) ?
O1 C1 N1 . . 122.9(2) ?
O1 C1 C2 . . 122.2(2) ?
N1 C1 C2 . . 114.8(2) ?
C3 C2 C7 . . 119.1(2) ?
C3 C2 C1 . . 117.9(2) ?
C7 C2 C1 . . 122.9(2) ?
C2 C3 C4 . . 119.7(3) ?
C2 C3 H3 . . 120.2 ?
C4 C3 H3 . . 120.2 ?
C5 C4 C3 . . 120.3(3) ?
C5 C4 H4 . . 119.9 ?
C3 C4 H4 . . 119.9 ?
C4 C5 C6 . . 120.4(3) ?
C4 C5 H5 . . 119.8 ?
C6 C5 H5 . . 119.8 ?
C5 C6 C7 . . 119.9(3) ?
C5 C6 H6 . . 120.1 ?
C7 C6 H6 . . 120.1 ?
C6 C7 C2 . . 120.7(3) ?
C6 C7 H7 . . 119.7 ?
C2 C7 H7 . . 119.7 ?
N2 C8 C9 . . 122.2(2) ?
N2 C8 H8 . . 118.9 ?
C9 C8 H8 . . 118.9 ?
C14 C9 C10 . . 117.7(2) ?
C14 C9 C8 . . 120.2(2) ?
C10 C9 C8 . . 122.0(3) ?
C11 C10 C9 . . 121.2(3) ?
C11 C10 H10 . . 119.4 ?
C9 C10 H10 . . 119.4 ?
C10 C11 C12 . . 120.2(3) ?
C10 C11 H11 . . 119.9 ?
C12 C11 H11 . . 119.9 ?
O2 C12 C13 . . 124.8(3) ?
O2 C12 C11 . . 115.4(2) ?
C13 C12 C11 . . 119.8(2) ?
C12 C13 C14 . . 119.7(3) ?
C12 C13 H13 . . 120.2 ?
C14 C13 H13 . . 120.2 ?
C9 C14 C13 . . 121.5(3) ?
C9 C14 H14 . . 119.2 ?
C13 C14 H14 . . 119.2 ?
O2 C15 H15A . . 109.5 ?
O2 C15 H15B . . 109.5 ?
H15A C15 H15B . . 109.5 ?
O2 C15 H15C . . 109.5 ?
H15A C15 H15C . . 109.5 ?
H15B C15 H15C . . 109.5 ?

loop_
_geom_bond_atom_site_label_1
_geom_bond_atom_site_label_2
_geom_bond_site_symmetry_2
_geom_bond_distance
_geom_bond_publ_flag
N1 C1 . 1.350(3) ?
N1 N2 . 1.388(2) ?
N1 H1 . 0.8600 ?
N2 C8 . 1.269(3) ?
O1 C1 . 1.224(3) ?
O2 C12 . 1.366(3) ?
O2 C15 . 1.420(4) ?
C1 C2 . 1.497(3) ?
C2 C3 . 1.382(4) ?
C2 C7 . 1.383(3) ?
C3 C4 . 1.393(4) ?
C3 H3 . 0.9300 ?
C4 C5 . 1.363(5) ?
C4 H4 . 0.9300 ?
C5 C6 . 1.370(5) ?
C5 H5 . 0.9300 ?
C6 C7 . 1.376(4) ?
C6 H6 . 0.9300 ?
C7 H7 . 0.9300 ?
C8 C9 . 1.456(3) ?
C8 H8 . 0.9300 ?
C9 C14 . 1.384(4) ?
C9 C10 . 1.389(4) ?
C10 C11 . 1.373(3) ?
C10 H10 . 0.9300 ?
C11 C12 . 1.383(4) ?
C11 H11 . 0.9300 ?
C12 C13 . 1.372(4) ?
C13 C14 . 1.386(4) ?
C13 H13 . 0.9300 ?
C14 H14 . 0.9300 ?
C15 H15A . 0.9600 ?
C15 H15B . 0.9600 ?
C15 H15C . 0.9600 ?

loop_
_geom_hbond_atom_site_label_D
_geom_hbond_atom_site_label_H
_geom_hbond_atom_site_label_A
_geom_hbond_site_symmetry_A
_geom_hbond_distance_DH
_geom_hbond_distance_HA
_geom_hbond_distance_DA
_geom_hbond_angle_DHA
N1 H1 O1 1_565 0.86 2.17 2.961(2) 152.1

loop_
_cod_related_entry_id
_cod_related_entry_database
_cod_related_entry_code
1 ChemSpider 5259060
